data_4337036
loop_
_publ_author_name
'Guoliang Liu'
'Zhanfeng Ju'
'Daqiang Yuan'
'Maochun Hong'

_publ_section_title
;
 In Situ Construction of a Coordination Zirconocene Tetrahedron
;
_journal_name_full 'Inorganic Chemistry'
_journal_page_first 13815
_journal_page_last 13817
_journal_paper_doi 10.1021/ic402428m
_journal_volume 52
_journal_year 2013
_chemical_formula_moiety 'C96 H84 O40 Zr12, 4(C3 H7 N O), 4(Cl)'
_chemical_formula_sum 'C108 H112 Cl4 N4 O44 Zr12'
_chemical_formula_weight 3406.45
_chemical_name_systematic
;
 ?
;
_space_group_crystal_system tetragonal
_space_group_IT_number 86
_space_group_name_Hall '-P 4bc'
_space_group_name_H-M_alt 'P 42/n :2'
_symmetry_space_group_name_Hall '-P 4bc'
_symmetry_space_group_name_H-M 'P 42/n :2'
_atom_sites_solution_hydrogens difmap
_audit_creation_method SHELXL-2013
_cell_angle_alpha 90
_cell_angle_beta 90
_cell_angle_gamma 90
_cell_formula_units_Z 2
_cell_length_a 23.09790(10)
_cell_length_b 23.09790(10)
_cell_length_c 16.4166(3)
_cell_measurement_reflns_used 29384
_cell_measurement_temperature 100.0(1)
_cell_measurement_theta_max 75.6750
_cell_measurement_theta_min 3.8100
_cell_volume 8758.47(17)
_computing_cell_refinement
;
CrysAlisPro, Agilent Technologies,
Version 1.171.36.28 (release 01-02-2013 CrysAlis171 .NET)
(compiled Feb  1 2013,16:14:44)
;
_computing_data_collection
;
CrysAlisPro, Agilent Technologies,
Version 1.171.36.28 (release 01-02-2013 CrysAlis171 .NET)
(compiled Feb  1 2013,16:14:44)
;
_computing_data_reduction
;
CrysAlisPro, Agilent Technologies,
Version 1.171.36.28 (release 01-02-2013 CrysAlis171 .NET)
(compiled Feb  1 2013,16:14:44)
;
_computing_structure_refinement 'SHELXL-2013 (Sheldrick, 2013)'
_diffrn_ambient_temperature 100.0(1)
_diffrn_detector_area_resol_mean 10.5594
_diffrn_measured_fraction_theta_full 1.000
_diffrn_measured_fraction_theta_max 0.994
_diffrn_measurement_device_type 'SuperNova, Dual, Cu at zero, Atlas'
_diffrn_measurement_method '\w scans'
_diffrn_radiation_type 'Cu K\a'
_diffrn_radiation_wavelength 1.54178
_diffrn_reflns_av_R_equivalents 0.0589
_diffrn_reflns_av_unetI/netI 0.0253
_diffrn_reflns_Laue_measured_fraction_full 1.000
_diffrn_reflns_Laue_measured_fraction_max 0.994
_diffrn_reflns_limit_h_max 29
_diffrn_reflns_limit_h_min -24
_diffrn_reflns_limit_k_max 29
_diffrn_reflns_limit_k_min -28
_diffrn_reflns_limit_l_max 19
_diffrn_reflns_limit_l_min -20
_diffrn_reflns_number 87533
_diffrn_reflns_point_group_measured_fraction_full 1.000
_diffrn_reflns_point_group_measured_fraction_max 0.994
_diffrn_reflns_theta_full 67.679
_diffrn_reflns_theta_max 76.665
_diffrn_reflns_theta_min 3.303
_diffrn_source 'SuperNova (Cu) x-ray Source'
_exptl_absorpt_coefficient_mu 6.677
_exptl_absorpt_correction_T_max 1.00000
_exptl_absorpt_correction_T_min 0.79801
_exptl_absorpt_correction_type multi-scan
_exptl_absorpt_process_details
;
CrysAlisPro, Agilent Technologies,
Version 1.171.36.28 (release 01-02-2013 CrysAlis171 .NET)
(compiled Feb  1 2013,16:14:44)
empirical absorption correction using spherical harmonics,
 implemented in SCALE3 ABSPACK scaling algorithm.
;
_exptl_crystal_colour colorless
_exptl_crystal_density_diffrn 1.292
_exptl_crystal_description block
_exptl_crystal_F_000 3376
_exptl_crystal_size_max 0.060
_exptl_crystal_size_mid 0.040
_exptl_crystal_size_min 0.040
_refine_diff_density_max 1.246
_refine_diff_density_min -0.873
_refine_diff_density_rms 0.103
_refine_ls_extinction_method none
_refine_ls_goodness_of_fit_ref 1.078
_refine_ls_hydrogen_treatment constr
_refine_ls_matrix_type full
_refine_ls_number_parameters 388
_refine_ls_number_reflns 9176
_refine_ls_number_restraints 102
_refine_ls_restrained_S_all 1.164
_refine_ls_R_factor_all 0.0636
_refine_ls_R_factor_gt 0.0546
_refine_ls_shift/su_max 0.000
_refine_ls_shift/su_mean 0.000
_refine_ls_structure_factor_coef Fsqd
_refine_ls_weighting_details 'w=1/[\s^2^(Fo^2^)+(0.0653P)^2^+25.1068P] where P=(Fo^2^+2Fc^2^)/3'
_refine_ls_weighting_scheme calc
_refine_ls_wR_factor_gt 0.1411
_refine_ls_wR_factor_ref 0.1477
_reflns_Friedel_coverage 0.000
_reflns_number_gt 7561
_reflns_number_total 9176
_reflns_threshold_expression 'I > 2\s(I)'
_cod_data_source_file ic402428m_si_003.cif
_cod_data_source_block Zr-tetrahedron-2
_cod_original_cell_volume 8758.47(18)
_cod_database_code 4337036
_shelx_space_group_comment
;
The symmetry employed for this shelxl refinement is uniquely defined
by the following loop, which should always be used as a source of
symmetry information in preference to the above space-group names.
They are only intended as comments.
;
_shelx_estimated_absorpt_t_min 0.690
_shelx_estimated_absorpt_t_max 0.776

loop_
_space_group_symop_operation_xyz
'x, y, z'
'-y, x+1/2, z+1/2'
'-x+1/2, -y+1/2, z'
'y+1/2, -x, z+1/2'
'-x, -y, -z'
'y, -x-1/2, -z-1/2'
'x-1/2, y-1/2, -z'
'-y-1/2, x, -z-1/2'

loop_
_atom_site_label
_atom_site_type_symbol
_atom_site_fract_x
_atom_site_fract_y
_atom_site_fract_z
_atom_site_U_iso_or_equiv
_atom_site_adp_type
_atom_site_occupancy
_atom_site_site_symmetry_order
_atom_site_calc_flag
_atom_site_refinement_flags_posn
_atom_site_refinement_flags_adp
Zr1 Zr 0.05901(2) 0.40945(2) 0.09009(3) 0.03966(12) Uani 1 1 d . .
Zr2 Zr 0.17972(2) 0.49112(2) 0.08857(3) 0.04091(12) Uani 1 1 d . .
Zr3 Zr 0.15579(2) 0.39627(2) -0.06200(3) 0.04130(12) Uani 1 1 d . .
Cl1 Cl 0.02739(8) 0.60306(11) 0.16809(16) 0.1137(10) Uani 1 1 d . .
O1 O 0.14681(13) 0.40959(13) 0.0624(2) 0.0377(7) Uani 1 1 d . .
O2 O 0.08794(14) 0.49687(14) 0.0999(2) 0.0427(7) Uani 1 1 d . .
H2O H 0.0676 0.5272 0.1065 0.051 Uiso 1 1 d R U
O3 O 0.06594(14) 0.40970(14) -0.0401(2) 0.0431(7) Uani 1 1 d . .
H3O H 0.0391 0.4141 -0.0749 0.052 Uiso 1 1 d R U
O4 O 0.17603(15) 0.48448(14) -0.0402(2) 0.0457(8) Uani 1 1 d . .
H4O H 0.1815 0.5111 -0.0751 0.055 Uiso 1 1 d R U
O5 O 0.24407(13) 0.37662(14) -0.0214(2) 0.0413(7) Uani 1 1 d . .
O6 O 0.25995(14) 0.44116(14) 0.0794(2) 0.0437(8) Uani 1 1 d . .
O7 O 0.35930(14) 0.19350(14) -0.0206(2) 0.0425(7) Uani 1 1 d . .
O8 O 0.42531(14) 0.18250(14) 0.0783(2) 0.0412(7) Uani 1 1 d . .
O9 O 0.45433(14) 0.32427(14) 0.2880(2) 0.0436(7) Uani 1 1 d . .
O10 O 0.40009(14) 0.40487(13) 0.2890(2) 0.0417(7) Uani 1 1 d . .
O11 O 0.2186(2) 0.5601(2) -0.1471(3) 0.0759(13) Uani 1 1 d . .
N1 N 0.2094(4) 0.6313(6) -0.2383(9) 0.218(8) Uani 1 1 d . .
C1 C -0.0425(2) 0.4472(3) 0.0782(4) 0.0572(14) Uani 1 1 d . U
H1 H -0.0485 0.4786 0.0419 0.069 Uiso 1 1 d R U
C2 C -0.0453(3) 0.3883(4) 0.0581(5) 0.0777(19) Uani 1 1 d . U
H2 H -0.0531 0.3721 0.0061 0.093 Uiso 1 1 d R U
C3 C -0.0344(3) 0.3590(4) 0.1297(6) 0.086(2) Uani 1 1 d . U
H3 H -0.0338 0.3180 0.1352 0.103 Uiso 1 1 d R U
C4 C -0.0253(3) 0.3959(4) 0.1885(5) 0.085(2) Uani 1 1 d . U
H4 H -0.0170 0.3863 0.2435 0.102 Uiso 1 1 d R U
C5 C -0.0295(3) 0.4510(3) 0.1588(5) 0.0721(18) Uani 1 1 d . U
H5 H -0.0243 0.4858 0.1888 0.087 Uiso 1 1 d R U
C6 C 0.1823(4) 0.5992(3) 0.0732(6) 0.086(2) Uani 1 1 d . U
H6 H 0.1556 0.6156 0.0356 0.103 Uiso 1 1 d R U
C7 C 0.1748(4) 0.5910(3) 0.1535(6) 0.091(2) Uani 1 1 d . U
H7 H 0.1404 0.6003 0.1823 0.109 Uiso 1 1 d R U
C8 C 0.2241(4) 0.5669(3) 0.1835(5) 0.084(2) Uani 1 1 d . U
H8 H 0.2295 0.5569 0.2391 0.100 Uiso 1 1 d R U
C9 C 0.2622(3) 0.5603(3) 0.1226(5) 0.0660(16) Uani 1 1 d . U
H9 H 0.3000 0.5446 0.1289 0.079 Uiso 1 1 d R U
C10 C 0.2380(4) 0.5798(3) 0.0518(5) 0.080(2) Uani 1 1 d . U
H10 H 0.2559 0.5797 -0.0003 0.095 Uiso 1 1 d R U
C11 C 0.1371(4) 0.4221(4) -0.2083(5) 0.092(2) Uani 1 1 d . U
H11 H 0.1151 0.4561 -0.2184 0.110 Uiso 1 1 d R U
C12 C 0.1990(4) 0.4211(4) -0.1982(5) 0.084(2) Uani 1 1 d . U
H12 H 0.2261 0.4520 -0.1990 0.101 Uiso 1 1 d R U
C13 C 0.2124(4) 0.3649(4) -0.1866(5) 0.082(2) Uani 1 1 d . U
H13 H 0.2500 0.3495 -0.1777 0.098 Uiso 1 1 d R U
C14 C 0.1685(4) 0.3328(4) -0.1886(5) 0.088(2) Uani 1 1 d . U
H14 H 0.1665 0.2919 -0.1831 0.105 Uiso 1 1 d R U
C15 C 0.1204(4) 0.3638(4) -0.2005(5) 0.090(2) Uani 1 1 d . U
H15 H 0.0810 0.3522 -0.2031 0.107 Uiso 1 1 d R U
C16 C 0.2703(2) 0.39468(19) 0.0416(3) 0.0400(10) Uani 1 1 d . .
C17 C 0.3173(2) 0.3572(2) 0.0755(3) 0.0413(10) Uani 1 1 d . .
C18 C 0.3461(2) 0.3755(2) 0.1455(3) 0.0441(11) Uani 1 1 d . .
H18 H 0.3372 0.4119 0.1693 0.053 Uiso 1 1 d R U
C19 C 0.3884(2) 0.3398(2) 0.1807(3) 0.0426(10) Uani 1 1 d . .
C20 C 0.4018(2) 0.2869(2) 0.1449(3) 0.0404(10) Uani 1 1 d . .
H20 H 0.4306 0.2628 0.1686 0.049 Uiso 1 1 d R U
C21 C 0.3731(2) 0.2691(2) 0.0748(3) 0.0412(10) Uani 1 1 d . .
C22 C 0.3310(2) 0.3042(2) 0.0399(3) 0.0415(10) Uani 1 1 d . .
H22 H 0.3115 0.2921 -0.0081 0.050 Uiso 1 1 d R U
C23 C 0.4165(2) 0.3576(2) 0.2576(3) 0.0426(10) Uani 1 1 d . .
C24 C 0.38690(19) 0.2110(2) 0.0410(3) 0.0394(10) Uani 1 1 d . .
C25 C 0.1897(4) 0.5942(5) -0.1812(7) 0.110(3) Uani 1 1 d . .
H25 H 0.1497 0.5957 -0.1676 0.132 Uiso 1 1 d R U
C26 C 0.1730(7) 0.6757(8) -0.2716(12) 0.217(8) Uani 1 1 d . U
H26A H 0.1872 0.6859 -0.3260 0.326 Uiso 1 1 d R U
H26B H 0.1737 0.7101 -0.2366 0.326 Uiso 1 1 d R U
H26C H 0.1333 0.6612 -0.2757 0.326 Uiso 1 1 d R U
C27 C 0.2712(6) 0.6305(7) -0.2630(10) 0.173(6) Uani 1 1 d . U
H27A H 0.2946 0.6461 -0.2184 0.259 Uiso 1 1 d R U
H27B H 0.2767 0.6542 -0.3119 0.259 Uiso 1 1 d R U
H27C H 0.2832 0.5906 -0.2744 0.259 Uiso 1 1 d R U

loop_
_atom_site_aniso_label
_atom_site_aniso_U_11
_atom_site_aniso_U_22
_atom_site_aniso_U_33
_atom_site_aniso_U_23
_atom_site_aniso_U_13
_atom_site_aniso_U_12
Zr1 0.03056(19) 0.0373(2) 0.0512(2) 0.00535(16) 0.00019(16) 0.00849(14)
Zr2 0.0363(2) 0.03163(19) 0.0548(3) 0.00550(16) 0.00349(17) 0.00617(14)
Zr3 0.0359(2) 0.0403(2) 0.0477(2) 0.00623(17) 0.00047(16) 0.00802(15)
Cl1 0.0595(9) 0.1350(18) 0.147(2) -0.0993(17) -0.0338(11) 0.0413(11)
O1 0.0304(14) 0.0356(15) 0.0472(18) 0.0033(13) 0.0022(13) 0.0073(12)
O2 0.0354(16) 0.0363(16) 0.056(2) 0.0025(14) 0.0014(14) 0.0114(13)
O3 0.0343(16) 0.0452(18) 0.0498(19) 0.0074(15) -0.0031(14) 0.0106(13)
O4 0.0449(18) 0.0383(17) 0.054(2) 0.0077(15) 0.0022(15) 0.0057(14)
O5 0.0350(16) 0.0436(17) 0.0452(18) 0.0030(14) 0.0008(14) 0.0065(13)
O6 0.0359(16) 0.0358(16) 0.059(2) 0.0033(15) 0.0005(15) 0.0052(13)
O7 0.0379(16) 0.0406(17) 0.0490(19) -0.0049(14) 0.0012(14) 0.0067(13)
O8 0.0341(16) 0.0352(16) 0.054(2) -0.0035(14) 0.0001(14) 0.0058(12)
O9 0.0358(16) 0.0391(16) 0.056(2) 0.0005(15) -0.0042(14) -0.0009(13)
O10 0.0421(17) 0.0332(15) 0.0497(19) 0.0006(14) -0.0019(14) -0.0034(13)
O11 0.081(3) 0.066(3) 0.081(3) 0.020(2) 0.012(3) 0.003(2)
N1 0.080(5) 0.243(13) 0.331(17) 0.225(13) 0.083(8) 0.061(7)
C1 0.042(2) 0.060(3) 0.070(3) 0.014(2) 0.003(2) 0.015(2)
C2 0.049(3) 0.093(4) 0.091(4) -0.034(3) 0.006(3) -0.004(3)
C3 0.056(3) 0.070(3) 0.131(5) 0.023(3) 0.023(3) 0.014(3)
C4 0.049(3) 0.126(4) 0.080(4) 0.034(4) 0.000(3) 0.007(3)
C5 0.048(3) 0.086(4) 0.082(4) -0.031(3) 0.012(3) -0.003(3)
C6 0.081(4) 0.056(3) 0.122(4) 0.017(3) -0.043(3) -0.003(3)
C7 0.081(4) 0.067(3) 0.125(5) -0.022(3) 0.029(4) -0.010(3)
C8 0.107(4) 0.063(3) 0.080(4) -0.001(3) 0.001(3) -0.021(3)
C9 0.057(3) 0.054(3) 0.087(4) -0.008(3) -0.015(3) 0.007(2)
C10 0.088(4) 0.075(3) 0.076(4) 0.000(3) 0.014(3) -0.032(3)
C11 0.109(4) 0.099(4) 0.067(3) 0.000(3) 0.002(3) 0.063(3)
C12 0.098(4) 0.085(4) 0.070(3) -0.008(3) 0.022(3) -0.028(3)
C13 0.077(4) 0.101(4) 0.069(3) -0.009(3) -0.004(3) 0.031(3)
C14 0.118(4) 0.074(4) 0.071(4) 0.001(3) 0.006(3) 0.004(3)
C15 0.073(4) 0.124(4) 0.071(4) -0.012(3) 0.009(3) -0.023(3)
C16 0.035(2) 0.036(2) 0.049(3) 0.0047(19) 0.008(2) 0.0036(17)
C17 0.036(2) 0.038(2) 0.049(3) 0.004(2) 0.0007(19) 0.0044(18)
C18 0.042(2) 0.034(2) 0.056(3) 0.001(2) 0.005(2) 0.0053(18)
C19 0.041(2) 0.040(2) 0.048(3) 0.001(2) -0.003(2) 0.0022(18)
C20 0.040(2) 0.037(2) 0.044(2) 0.0031(19) -0.0044(19) 0.0078(18)
C21 0.039(2) 0.040(2) 0.045(3) 0.0000(19) 0.0013(19) 0.0078(19)
C22 0.040(2) 0.042(2) 0.043(3) 0.001(2) 0.0000(19) 0.0056(19)
C23 0.038(2) 0.037(2) 0.053(3) 0.002(2) 0.001(2) 0.0003(18)
C24 0.032(2) 0.037(2) 0.049(3) 0.0007(19) 0.0052(19) 0.0064(17)
C25 0.055(4) 0.133(8) 0.144(9) 0.048(7) 0.019(5) 0.020(5)
C26 0.192(10) 0.220(11) 0.240(11) 0.062(9) -0.001(8) 0.043(8)
C27 0.128(8) 0.190(9) 0.200(10) 0.038(8) 0.055(7) 0.005(7)

loop_
_atom_type_symbol
_atom_type_description
_atom_type_scat_dispersion_real
_atom_type_scat_dispersion_imag
_atom_type_scat_source
C C 0.0181 0.0091 'International Tables Vol C Tables 4.2.6.8 and 6.1.1.4'
H H 0.0000 0.0000 'International Tables Vol C Tables 4.2.6.8 and 6.1.1.4'
N N 0.0311 0.0180 'International Tables Vol C Tables 4.2.6.8 and 6.1.1.4'
O O 0.0492 0.0322 'International Tables Vol C Tables 4.2.6.8 and 6.1.1.4'
Cl Cl 0.3639 0.7018 'International Tables Vol C Tables 4.2.6.8 and 6.1.1.4'
Zr Zr -0.1862 2.2449 'International Tables Vol C Tables 4.2.6.8 and 6.1.1.4'

loop_
_geom_angle_atom_site_label_1
_geom_angle_atom_site_label_2
_geom_angle_atom_site_label_3
_geom_angle
_geom_angle_site_symmetry_1
_geom_angle_site_symmetry_3
O1 Zr1 O2 73.10(12) . .
O1 Zr1 O3 73.07(13) . .
O2 Zr1 O3 92.83(13) . .
O1 Zr1 O8 79.55(12) . 3
O2 Zr1 O8 152.10(12) . 3
O3 Zr1 O8 84.30(13) . 3
O1 Zr1 O10 79.91(12) . 8_656
O2 Zr1 O10 84.52(13) . 8_656
O3 Zr1 O10 152.39(12) . 8_656
O8 Zr1 O10 85.40(13) 3 8_656
O1 Zr1 C1 153.41(16) . .
O2 Zr1 C1 88.26(17) . .
O3 Zr1 C1 89.52(17) . .
O8 Zr1 C1 119.39(17) 3 .
O10 Zr1 C1 117.78(17) 8_656 .
O1 Zr1 C2 152.8(2) . .
O2 Zr1 C2 120.0(2) . .
O3 Zr1 C2 82.2(2) . .
O8 Zr1 C2 87.2(2) 3 .
O10 Zr1 C2 122.8(2) 8_656 .
C1 Zr1 C2 32.4(2) . .
O1 Zr1 C5 152.54(18) . .
O2 Zr1 C5 81.94(19) . .
O3 Zr1 C5 120.3(2) . .
O8 Zr1 C5 123.3(2) 3 .
O10 Zr1 C5 86.6(2) 8_656 .
C1 Zr1 C5 31.3(2) . .
C2 Zr1 C5 52.5(2) . .
O1 Zr1 C3 152.46(19) . .
O2 Zr1 C3 133.0(2) . .
O3 Zr1 C3 108.7(3) . .
O8 Zr1 C3 73.4(2) 3 .
O10 Zr1 C3 92.7(3) 8_656 .
C1 Zr1 C3 52.0(2) . .
C2 Zr1 C3 31.7(3) . .
C5 Zr1 C3 51.1(2) . .
O1 Zr1 C4 152.16(19) . .
O2 Zr1 C4 107.9(3) . .
O3 Zr1 C4 133.6(2) . .
O8 Zr1 C4 93.7(2) 3 .
O10 Zr1 C4 72.6(2) 8_656 .
C1 Zr1 C4 51.5(2) . .
C2 Zr1 C4 51.4(3) . .
C5 Zr1 C4 31.3(2) . .
C3 Zr1 C4 29.7(3) . .
O1 Zr1 Zr3 35.86(9) . .
O2 Zr1 Zr3 86.19(9) . .
O3 Zr1 Zr3 37.88(8) . .
O8 Zr1 Zr3 74.54(9) 3 .
O10 Zr1 Zr3 114.55(8) 8_656 .
C1 Zr1 Zr3 126.49(15) . .
C2 Zr1 Zr3 117.65(19) . .
C5 Zr1 Zr3 154.7(2) . .
C3 Zr1 Zr3 135.5(2) . .
C4 Zr1 Zr3 165.1(2) . .
O1 Zr1 Zr2 35.85(9) . .
O2 Zr1 Zr2 37.87(8) . .
O3 Zr1 Zr2 85.94(9) . .
O8 Zr1 Zr2 114.26(9) 3 .
O10 Zr1 Zr2 75.14(9) 8_656 .
C1 Zr1 Zr2 125.35(15) . .
C2 Zr1 Zr2 154.3(2) . .
C5 Zr1 Zr2 117.44(16) . .
C3 Zr1 Zr2 164.5(2) . .
C4 Zr1 Zr2 134.9(2) . .
Zr3 Zr1 Zr2 59.670(12) . .
O1 Zr2 O4 73.33(13) . .
O1 Zr2 O2 73.17(12) . .
O4 Zr2 O2 92.96(13) . .
O1 Zr2 O6 79.48(12) . .
O4 Zr2 O6 85.83(13) . .
O2 Zr2 O6 151.75(13) . .
O1 Zr2 O9 79.92(13) . 8_656
O4 Zr2 O9 152.70(13) . 8_656
O2 Zr2 O9 84.37(13) . 8_656
O6 Zr2 O9 83.98(13) . 8_656
O1 Zr2 C6 152.89(19) . .
O4 Zr2 C6 88.4(2) . .
O2 Zr2 C6 88.3(2) . .
O6 Zr2 C6 119.8(2) . .
O9 Zr2 C6 118.6(2) 8_656 .
O1 Zr2 C10 151.8(2) . .
O4 Zr2 C10 80.9(2) . .
O2 Zr2 C10 120.1(2) . .
O6 Zr2 C10 87.7(2) . .
O9 Zr2 C10 123.8(2) 8_656 .
C6 Zr2 C10 32.5(3) . .
O1 Zr2 C7 153.3(2) . .
O4 Zr2 C7 118.8(3) . .
O2 Zr2 C7 82.1(2) . .
O6 Zr2 C7 123.0(2) . .
O9 Zr2 C7 87.8(3) 8_656 .
C6 Zr2 C7 30.8(3) . .
C10 Zr2 C7 52.3(3) . .
O1 Zr2 C9 152.61(16) . .
O4 Zr2 C9 107.1(2) . .
O2 Zr2 C9 133.24(17) . .
O6 Zr2 C9 73.29(17) . .
O9 Zr2 C9 94.11(19) 8_656 .
C6 Zr2 C9 51.7(2) . .
C10 Zr2 C9 31.2(2) . .
C7 Zr2 C9 51.2(2) . .
O1 Zr2 C8 153.4(2) . .
O4 Zr2 C8 132.3(2) . .
O2 Zr2 C8 107.6(2) . .
O6 Zr2 C8 93.6(2) . .
O9 Zr2 C8 73.8(2) 8_656 .
C6 Zr2 C8 51.0(3) . .
C10 Zr2 C8 51.4(3) . .
C7 Zr2 C8 30.9(3) . .
C9 Zr2 C8 30.4(2) . .
O1 Zr2 Zr3 36.21(9) . .
O4 Zr2 Zr3 37.86(9) . .
O2 Zr2 Zr3 86.62(9) . .
O6 Zr2 Zr3 75.17(9) . .
O9 Zr2 Zr3 114.86(9) 8_656 .
C6 Zr2 Zr3 125.5(2) . .
C10 Zr2 Zr3 116.23(19) . .
C7 Zr2 Zr3 153.5(3) . .
C9 Zr2 Zr3 134.05(17) . .
C8 Zr2 Zr3 164.4(2) . .
O1 Zr2 Zr1 35.89(8) . .
O4 Zr2 Zr1 86.20(10) . .
O2 Zr2 Zr1 37.89(9) . .
O6 Zr2 Zr1 113.98(9) . .
O9 Zr2 Zr1 75.04(9) 8_656 .
C6 Zr2 Zr1 125.28(18) . .
C10 Zr2 Zr1 153.9(2) . .
C7 Zr2 Zr1 117.90(19) . .
C9 Zr2 Zr1 165.67(17) . .
C8 Zr2 Zr1 135.3(2) . .
Zr3 Zr2 Zr1 60.146(12) . .
O1 Zr3 O4 73.35(13) . .
O1 Zr3 O3 73.41(13) . .
O4 Zr3 O3 92.66(13) . .
O1 Zr3 O5 79.89(12) . .
O4 Zr3 O5 86.70(13) . .
O3 Zr3 O5 152.27(13) . .
O1 Zr3 O7 79.66(13) . 3
O4 Zr3 O7 152.15(14) . 3
O3 Zr3 O7 86.04(12) . 3
O5 Zr3 O7 81.89(12) . 3
O1 Zr3 C11 152.67(18) . .
O4 Zr3 C11 88.4(2) . .
O3 Zr3 C11 87.7(2) . .
O5 Zr3 C11 120.0(2) . .
O7 Zr3 C11 119.3(2) 3 .
O1 Zr3 C12 151.7(2) . .
O4 Zr3 C12 81.0(2) . .
O3 Zr3 C12 120.3(2) . .
O5 Zr3 C12 87.1(2) . .
O7 Zr3 C12 123.4(2) 3 .
C11 Zr3 C12 33.3(3) . .
O1 Zr3 C15 153.6(2) . .
O4 Zr3 C15 120.5(2) . .
O3 Zr3 C15 83.1(2) . .
O5 Zr3 C15 120.8(2) . .
O7 Zr3 C15 87.0(2) 3 .
C11 Zr3 C15 32.4(3) . .
C12 Zr3 C15 52.9(3) . .
O1 Zr3 C13 152.65(19) . .
O4 Zr3 C13 107.3(2) . .
O3 Zr3 C13 133.0(2) . .
O5 Zr3 C13 72.9(2) . .
O7 Zr3 C13 93.5(2) 3 .
C11 Zr3 C13 52.0(2) . .
C12 Zr3 C13 31.0(3) . .
C15 Zr3 C13 49.9(3) . .
O1 Zr3 C14 153.5(2) . .
O4 Zr3 C14 131.5(2) . .
O3 Zr3 C14 109.4(2) . .
O5 Zr3 C14 91.3(2) . .
O7 Zr3 C14 74.4(2) 3 .
C11 Zr3 C14 51.6(3) . .
C12 Zr3 C14 50.4(3) . .
C15 Zr3 C14 30.4(3) . .
C13 Zr3 C14 28.6(3) . .
O1 Zr3 Zr2 36.23(9) . .
O4 Zr3 Zr2 37.86(10) . .
O3 Zr3 Zr2 86.60(10) . .
O5 Zr3 Zr2 75.96(9) . .
O7 Zr3 Zr2 114.37(9) 3 .
C11 Zr3 Zr2 125.4(2) . .
C12 Zr3 Zr2 116.23(18) . .
C15 Zr3 Zr2 155.6(2) . .
C13 Zr3 Zr2 134.3(2) . .
C14 Zr3 Zr2 162.7(2) . .
O1 Zr3 Zr1 35.92(8) . .
O4 Zr3 Zr1 86.23(10) . .
O3 Zr3 Zr1 38.17(10) . .
O5 Zr3 Zr1 114.25(9) . .
O7 Zr3 Zr1 75.62(9) 3 .
C11 Zr3 Zr1 125.02(18) . .
C12 Zr3 Zr1 154.5(2) . .
C15 Zr3 Zr1 118.63(19) . .
C13 Zr3 Zr1 165.4(2) . .
C14 Zr3 Zr1 136.9(2) . .
Zr2 Zr3 Zr1 60.184(12) . .
Zr3 O1 Zr2 107.56(14) . .
Zr3 O1 Zr1 108.23(14) . .
Zr2 O1 Zr1 108.26(13) . .
Zr2 O2 Zr1 104.24(13) . .
Zr2 O2 H2O 127.8 . .
Zr1 O2 H2O 128.0 . .
Zr3 O3 Zr1 103.95(14) . .
Zr3 O3 H3O 127.9 . .
Zr1 O3 H3O 128.1 . .
Zr3 O4 Zr2 104.28(15) . .
Zr3 O4 H4O 127.9 . .
Zr2 O4 H4O 127.8 . .
C16 O5 Zr3 128.6(3) . .
C16 O6 Zr2 130.0(3) . .
C24 O7 Zr3 128.8(3) . 3
C24 O8 Zr1 132.3(3) . 3
C23 O9 Zr2 130.9(3) . 6_566
C23 O10 Zr1 132.6(3) . 6_566
C25 N1 C26 121.4(10) . .
C25 N1 C27 120.5(9) . .
C26 N1 C27 117.9(11) . .
C5 C1 C2 107.7(6) . .
C5 C1 Zr1 75.0(4) . .
C2 C1 Zr1 74.0(3) . .
C5 C1 H1 126.4 . .
C2 C1 H1 126.0 . .
Zr1 C1 H1 116.8 . .
C3 C2 C1 105.5(7) . .
C3 C2 Zr1 75.1(4) . .
C1 C2 Zr1 73.6(4) . .
C3 C2 H2 127.3 . .
C1 C2 H2 127.2 . .
Zr1 C2 H2 116.6 . .
C4 C3 C2 109.8(7) . .
C4 C3 Zr1 75.7(5) . .
C2 C3 Zr1 73.2(4) . .
C4 C3 H3 125.2 . .
C2 C3 H3 125.0 . .
Zr1 C3 H3 117.9 . .
C3 C4 C5 109.4(7) . .
C3 C4 Zr1 74.6(5) . .
C5 C4 Zr1 73.3(4) . .
C3 C4 H4 125.7 . .
C5 C4 H4 124.9 . .
Zr1 C4 H4 118.4 . .
C1 C5 C4 107.6(7) . .
C1 C5 Zr1 73.7(3) . .
C4 C5 Zr1 75.4(4) . .
C1 C5 H5 126.0 . .
C4 C5 H5 126.4 . .
Zr1 C5 H5 116.8 . .
C7 C6 C10 108.5(7) . .
C7 C6 Zr2 75.9(5) . .
C10 C6 Zr2 74.3(4) . .
C7 C6 H6 127.7 . .
C10 C6 H6 123.8 . .
Zr2 C6 H6 116.5 . .
C6 C7 C8 107.8(8) . .
C6 C7 Zr2 73.2(5) . .
C8 C7 Zr2 75.2(5) . .
C6 C7 H7 124.3 . .
C8 C7 H7 127.9 . .
Zr2 C7 H7 116.9 . .
C9 C8 C7 109.1(8) . .
C9 C8 Zr2 74.4(4) . .
C7 C8 Zr2 73.9(5) . .
C9 C8 H8 127.1 . .
C7 C8 H8 123.8 . .
Zr2 C8 H8 118.1 . .
C8 C9 C10 109.2(7) . .
C8 C9 Zr2 75.2(4) . .
C10 C9 Zr2 73.4(4) . .
C8 C9 H9 124.4 . .
C10 C9 H9 126.5 . .
Zr2 C9 H9 118.0 . .
C9 C10 C6 105.4(7) . .
C9 C10 Zr2 75.4(4) . .
C6 C10 Zr2 73.2(4) . .
C9 C10 H10 126.0 . .
C6 C10 H10 128.6 . .
Zr2 C10 H10 116.5 . .
C15 C11 C12 104.2(7) . .
C15 C11 Zr3 74.5(5) . .
C12 C11 Zr3 73.4(4) . .
C15 C11 H11 131.4 . .
C12 C11 H11 124.3 . .
Zr3 C11 H11 117.0 . .
C13 C12 C11 105.1(7) . .
C13 C12 Zr3 75.3(5) . .
C11 C12 Zr3 73.3(4) . .
C13 C12 H12 125.0 . .
C11 C12 H12 129.9 . .
Zr3 C12 H12 116.4 . .
C14 C13 C12 112.1(8) . .
C14 C13 Zr3 76.9(5) . .
C12 C13 Zr3 73.7(4) . .
C14 C13 H13 121.5 . .
C12 C13 H13 126.4 . .
Zr3 C13 H13 117.1 . .
C13 C14 C15 111.1(8) . .
C13 C14 Zr3 74.6(5) . .
C15 C14 Zr3 73.5(5) . .
C13 C14 H14 128.4 . .
C15 C14 H14 120.6 . .
Zr3 C14 H14 119.2 . .
C14 C15 C11 107.4(8) . .
C14 C15 Zr3 76.1(5) . .
C11 C15 Zr3 73.2(5) . .
C14 C15 H15 130.6 . .
C11 C15 H15 121.9 . .
Zr3 C15 H15 115.8 . .
O6 C16 O5 126.1(4) . .
O6 C16 C17 116.5(4) . .
O5 C16 C17 117.4(4) . .
C18 C17 C22 120.3(4) . .
C18 C17 C16 118.6(4) . .
C22 C17 C16 121.1(5) . .
C17 C18 C19 119.6(4) . .
C17 C18 H18 120.3 . .
C19 C18 H18 120.1 . .
C20 C19 C18 119.9(5) . .
C20 C19 C23 120.5(4) . .
C18 C19 C23 119.6(4) . .
C19 C20 C21 120.2(4) . .
C19 C20 H20 119.9 . .
C21 C20 H20 120.0 . .
C22 C21 C20 120.2(4) . .
C22 C21 C24 121.5(5) . .
C20 C21 C24 118.2(4) . .
C21 C22 C17 119.9(5) . .
C21 C22 H22 120.0 . .
C17 C22 H22 120.1 . .
O10 C23 O9 124.8(5) . .
O10 C23 C19 117.2(4) . .
O9 C23 C19 118.0(4) . .
O7 C24 O8 125.2(4) . .
O7 C24 C21 118.7(4) . .
O8 C24 C21 116.2(4) . .
O11 C25 N1 124.4(8) . .
O11 C25 H25 117.6 . .
N1 C25 H25 118.0 . .
N1 C26 H26A 108.9 . .
N1 C26 H26B 110.3 . .
H26A C26 H26B 109.5 . .
N1 C26 H26C 109.2 . .
H26A C26 H26C 109.5 . .
H26B C26 H26C 109.5 . .
N1 C27 H27A 108.7 . .
N1 C27 H27B 110.1 . .
H27A C27 H27B 109.5 . .
N1 C27 H27C 109.6 . .
H27A C27 H27C 109.5 . .
H27B C27 H27C 109.4 . .

loop_
_geom_bond_atom_site_label_1
_geom_bond_atom_site_label_2
_geom_bond_distance
_geom_bond_site_symmetry_2
Zr1 O1 2.078(3) .
Zr1 O2 2.133(3) .
Zr1 O3 2.143(4) .
Zr1 O8 2.163(3) 3
Zr1 O10 2.164(3) 8_656
Zr1 C1 2.508(5) .
Zr1 C2 2.513(7) .
Zr1 C5 2.525(6) .
Zr1 C3 2.537(7) .
Zr1 C4 2.550(7) .
Zr1 Zr3 3.3651(6) .
Zr1 Zr2 3.3664(6) .
Zr2 O1 2.076(3) .
Zr2 O4 2.121(4) .
Zr2 O2 2.132(3) .
Zr2 O6 2.188(3) .
Zr2 O9 2.199(4) 8_656
Zr2 C6 2.510(7) .
Zr2 C10 2.524(7) .
Zr2 C7 2.543(8) .
Zr2 C9 2.549(6) .
Zr2 C8 2.558(8) .
Zr2 Zr3 3.3490(6) .
Zr3 O1 2.075(3) .
Zr3 O4 2.121(3) .
Zr3 O3 2.129(3) .
Zr3 O5 2.193(3) .
Zr3 O7 2.210(3) 3
Zr3 C11 2.513(8) .
Zr3 C12 2.514(7) .
Zr3 C15 2.529(8) .
Zr3 C13 2.534(8) .
Zr3 C14 2.560(8) .
O2 H2O 0.8498 .
O3 H3O 0.8499 .
O4 H4O 0.8500 .
O5 C16 1.269(6) .
O6 C16 1.263(6) .
O7 C24 1.262(6) .
O7 Zr3 2.210(3) 3
O8 C24 1.263(6) .
O8 Zr1 2.163(3) 3
O9 C23 1.268(6) .
O9 Zr2 2.199(4) 6_566
O10 C23 1.265(6) .
O10 Zr1 2.164(3) 6_566
O11 C25 1.175(9) .
N1 C25 1.348(12) .
N1 C26 1.436(16) .
N1 C27 1.483(13) .
C1 C5 1.358(10) .
C1 C2 1.401(10) .
C1 H1 0.9500 .
C2 C3 1.379(12) .
C2 H2 0.9501 .
C3 C4 1.305(12) .
C3 H3 0.9501 .
C4 C5 1.368(11) .
C4 H4 0.9500 .
C5 H5 0.9501 .
C6 C7 1.343(12) .
C6 C10 1.409(11) .
C6 H6 0.9500 .
C7 C8 1.359(12) .
C7 H7 0.9500 .
C8 C9 1.340(11) .
C8 H8 0.9500 .
C9 C10 1.367(11) .
C9 H9 0.9502 .
C10 H10 0.9498 .
C11 C15 1.406(12) .
C11 C12 1.439(12) .
C11 H11 0.9498 .
C12 C13 1.348(11) .
C12 H12 0.9499 .
C13 C14 1.257(12) .
C13 H13 0.9498 .
C14 C15 1.335(12) .
C14 H14 0.9500 .
C15 H15 0.9501 .
C16 C17 1.496(6) .
C17 C18 1.392(7) .
C17 C22 1.393(7) .
C18 C19 1.403(7) .
C18 H18 0.9500 .
C19 C20 1.390(7) .
C19 C23 1.479(7) .
C20 C21 1.391(7) .
C20 H20 0.9500 .
C21 C22 1.390(6) .
C21 C24 1.487(6) .
C22 H22 0.9500 .
C25 H25 0.9500 .
C26 H26A 0.9801 .
C26 H26B 0.9801 .
C26 H26C 0.9801 .
C27 H27A 0.9802 .
C27 H27B 0.9805 .
C27 H27C 0.9799 .

loop_
_platon_squeeze_void_nr
_platon_squeeze_void_average_x
_platon_squeeze_void_average_y
_platon_squeeze_void_average_z
_platon_squeeze_void_volume
_platon_squeeze_void_count_electrons
_platon_squeeze_void_content
1 -0.003 0.003 0.000 1643 443 ' '
2 0.750 0.750 0.119 7 1 ' '
3 0.250 0.250 0.250 92 21 ' '
4 0.055 0.555 0.500 1643 443 ' '
5 0.750 0.750 0.381 7 1 ' '
6 0.250 0.250 0.619 7 1 ' '
7 0.750 0.750 0.750 92 22 ' '
8 0.250 0.250 0.881 7 1 ' '
